data_7105201
loop_
_publ_author_name
'Matsuo, Jun-Ichi'
'Sasaki, Shun'
'Hoshikawa, Takaya'
'Ishibashi, Hiroyuki'

_publ_section_title
;
 Intramolecular formal [4+2] cycloaddition of 3-ethoxycyclobutanones
 and alkenes.
;
_journal_issue 6
_journal_name_full 'Chemical communications (Cambridge, England)'
_journal_page_first 934
_journal_page_last 936
_journal_paper_doi 10.1039/b919332d
_journal_volume 46
_journal_year 2010
_chemical_formula_sum 'C22 H28 N2 O7'
_chemical_formula_weight 432.47
_space_group_IT_number 2
_symmetry_cell_setting triclinic
_symmetry_Int_Tables_number 2
_symmetry_space_group_name_Hall '-P 1'
_symmetry_space_group_name_H-M 'P -1'
_cell_angle_alpha 85.877(4)
_cell_angle_beta 75.202(4)
_cell_angle_gamma 61.344(3)
_cell_formula_units_Z 4
_cell_length_a 11.2136(2)
_cell_length_b 11.4312(3)
_cell_length_c 19.1419(7)
_cell_measurement_reflns_used 8018
_cell_measurement_temperature 123.2
_cell_measurement_theta_max 30.5
_cell_measurement_theta_min 2.9
_cell_volume 2078.0(1)
_computing_cell_refinement CRYSTALCLEAR
_computing_data_collection CRYSTALCLEAR
_computing_data_reduction 'teXsan Ver. 1.11'
_computing_publication_material 'teXsan Ver. 1.11'
_computing_structure_refinement 'teXsan Ver. 1.10'
_computing_structure_solution SIR92
_diffrn_ambient_temperature 123.2
_diffrn_detector_area_resol_mean 14.46
_diffrn_measured_fraction_theta_full 0.7983
_diffrn_measured_fraction_theta_max 0.7983
_diffrn_measurement_device_type 'Rigaku/MSC Mercury CCD'
_diffrn_measurement_method \w
_diffrn_radiation_type 'Mo K\a'
_diffrn_radiation_wavelength 0.7107
_diffrn_reflns_av_R_equivalents 0.019
_diffrn_reflns_limit_h_max 14
_diffrn_reflns_limit_h_min -15
_diffrn_reflns_limit_k_max 15
_diffrn_reflns_limit_k_min -16
_diffrn_reflns_limit_l_max 25
_diffrn_reflns_limit_l_min -27
_diffrn_reflns_number 24749
_diffrn_reflns_theta_full 30.58
_diffrn_reflns_theta_max 30.58
_exptl_absorpt_coefficient_mu 0.103
_exptl_absorpt_correction_T_max 0.996
_exptl_absorpt_correction_T_min 0.923
_exptl_absorpt_correction_type multi-scan
_exptl_absorpt_process_details '(Jacobson, 1998)'
_exptl_crystal_colour Colorless
_exptl_crystal_density_diffrn 1.382
_exptl_crystal_density_method 'not measured'
_exptl_crystal_description Prism
_exptl_crystal_F_000 920.00
_exptl_crystal_size_max 0.300
_exptl_crystal_size_mid 0.150
_exptl_crystal_size_min 0.040
_refine_diff_density_max 0.34
_refine_diff_density_min -0.21
_refine_ls_extinction_method none
_refine_ls_goodness_of_fit_ref 1.250
_refine_ls_hydrogen_treatment noref
_refine_ls_number_parameters 559
_refine_ls_number_reflns 7267
_refine_ls_R_factor_gt 0.0395
_refine_ls_shift/su_max 0.0002
_refine_ls_structure_factor_coef F
_refine_ls_weighting_details 'w = 1/[\s^2^(Fo) + 0.00090|Fo|^2^]'
_refine_ls_weighting_scheme calc
_refine_ls_wR_factor_ref 0.0540
_reflns_number_gt 7267
_reflns_number_total 10170
_reflns_threshold_expression F^2^>3.0\s(F^2^)
_cod_data_source_file b919332d.txt
_cod_data_source_block '_matsuo10'
_cod_original_sg_symbol_H-M 'P -1 '
_cod_original_formula_sum 'C22 H28 N2 O7 '
_cod_database_code 7105201

loop_
_symmetry_equiv_pos_as_xyz
x,y,z
-x,-y,-z

loop_
_atom_site_label
_atom_site_type_symbol
_atom_site_fract_x
_atom_site_fract_y
_atom_site_fract_z
_atom_site_U_iso_or_equiv
_atom_site_adp_type
_atom_site_occupancy
_atom_site_calc_flag
_atom_site_refinement_flags
_atom_site_disorder_assembly
_atom_site_disorder_group
O1 O -0.0215(1) -0.1647(1) 0.20966(6) 0.0162(3) Uani 1.00 d . . .
O2 O 0.1066(1) -0.0708(1) 0.14524(6) 0.0242(3) Uani 1.00 d . . .
O3 O 0.2303(1) -0.1348(1) -0.11898(7) 0.0339(4) Uani 1.00 d . . .
O4 O 0.1526(1) -0.2369(1) -0.17096(6) 0.0266(3) Uani 1.00 d . . .
O5 O -0.1987(1) -0.3779(1) 0.09326(7) 0.0280(3) Uani 1.00 d . . .
O6 O -0.1421(1) -0.4081(1) -0.02382(6) 0.0238(3) Uani 1.00 d . . .
O7 O 0.1666(1) -0.1805(1) 0.41600(6) 0.0209(3) Uani 1.00 d . . .
O8 O 0.3610(1) 0.3505(1) 0.18326(6) 0.0173(3) Uani 1.00 d . . .
O9 O 0.3003(1) 0.5462(1) 0.12869(6) 0.0227(3) Uani 1.00 d . . .
O10 O 0.3974(1) 0.5215(1) -0.13440(7) 0.0290(3) Uani 1.00 d . . .
O11 O 0.5296(2) 0.3325(1) -0.19690(7) 0.0372(4) Uani 1.00 d . . .
O12 O 0.6592(1) -0.0671(1) 0.04546(7) 0.0306(3) Uani 1.00 d . . .
O13 O 0.7053(1) -0.0770(1) -0.07155(7) 0.0317(3) Uani 1.00 d . . .
O14 O 0.5169(1) 0.3950(1) 0.38831(6) 0.0214(3) Uani 1.00 d . . .
N1 N 0.1647(1) -0.1960(1) -0.11745(7) 0.0207(3) Uani 1.00 d . . .
N2 N -0.1369(1) -0.3669(1) 0.03243(8) 0.0196(3) Uani 1.00 d . . .
N3 N 0.4703(2) 0.3999(1) -0.13965(7) 0.0231(4) Uani 1.00 d . . .
N4 N 0.6531(1) -0.0146(1) -0.01278(8) 0.0216(3) Uani 1.00 d . . .
C1 C -0.0437(2) -0.0953(1) 0.27711(8) 0.0150(3) Uani 1.00 d . . .
C2 C 0.0809(2) -0.1768(1) 0.30971(8) 0.0171(3) Uani 1.00 d . . .
C3 C 0.0596(2) -0.1036(2) 0.37924(8) 0.0177(4) Uani 1.00 d . . .
C4 C -0.0783(2) -0.0778(2) 0.43144(8) 0.0194(4) Uani 1.00 d . . .
C5 C -0.2060(2) -0.0033(1) 0.39970(8) 0.0168(3) Uani 1.00 d . . .
C6 C -0.3316(2) -0.0133(2) 0.44977(9) 0.0205(4) Uani 1.00 d . . .
C7 C -0.3188(2) -0.1440(2) 0.42373(9) 0.0233(4) Uani 1.00 d . . .
C8 C -0.2101(2) -0.1899(1) 0.34898(8) 0.0163(3) Uani 1.00 d . . .
C9 C -0.2565(2) -0.2422(2) 0.29508(9) 0.0190(4) Uani 1.00 d . . .
C10 C -0.3799(2) -0.1329(2) 0.26911(10) 0.0236(4) Uani 1.00 d . . .
C11 C -0.3452(2) -0.0232(2) 0.23686(9) 0.0199(4) Uani 1.00 d . . .
C12 C -0.3058(2) 0.0343(1) 0.29159(8) 0.0177(3) Uani 1.00 d . . .
C13 C -0.1880(2) -0.0670(1) 0.32603(8) 0.0147(3) Uani 1.00 d . . .
C14 C 0.0484(2) -0.1373(1) 0.14881(8) 0.0166(3) Uani 1.00 d . . .
C15 C 0.0408(2) -0.1948(1) 0.08334(8) 0.0156(3) Uani 1.00 d . . .
C16 C 0.1080(2) -0.1738(1) 0.01534(8) 0.0171(3) Uani 1.00 d . . .
C17 C 0.0946(2) -0.2193(1) -0.04575(8) 0.0174(3) Uani 1.00 d . . .
C18 C 0.0155(2) -0.2837(1) -0.04259(8) 0.0176(4) Uani 1.00 d . . .
C19 C -0.0494(2) -0.3016(1) 0.02596(8) 0.0167(3) Uani 1.00 d . . .
C20 C -0.0381(2) -0.2606(1) 0.08885(8) 0.0170(3) Uani 1.00 d . . .
C21 C 0.2980(2) -0.1835(2) 0.38534(9) 0.0221(4) Uani 1.00 d . . .
C22 C 0.3932(2) -0.2607(2) 0.43383(10) 0.0242(4) Uani 1.00 d . . .
C23 C 0.3103(2) 0.4165(1) 0.25601(8) 0.0155(3) Uani 1.00 d . . .
C24 C 0.4402(2) 0.3749(1) 0.28274(8) 0.0168(3) Uani 1.00 d . . .
C25 C 0.3998(2) 0.4394(1) 0.35765(8) 0.0174(4) Uani 1.00 d . . .
C26 C 0.2962(2) 0.4033(2) 0.40898(8) 0.0183(4) Uani 1.00 d . . .
C27 C 0.1653(2) 0.4376(1) 0.38251(8) 0.0165(3) Uani 1.00 d . . .
C28 C 0.0867(2) 0.3674(2) 0.42794(9) 0.0208(4) Uani 1.00 d . . .
C29 C 0.1574(2) 0.2276(2) 0.38937(9) 0.0234(4) Uani 1.00 d . . .
C30 C 0.2477(2) 0.2315(1) 0.31379(8) 0.0168(3) Uani 1.00 d . . .
C31 C 0.2376(2) 0.1575(2) 0.25354(9) 0.0203(4) Uani 1.00 d . . .
C32 C 0.0946(2) 0.2298(2) 0.23625(9) 0.0251(4) Uani 1.00 d . . .
C33 C 0.0604(2) 0.3715(2) 0.21591(9) 0.0243(4) Uani 1.00 d . . .
C34 C 0.0644(2) 0.4503(2) 0.27617(9) 0.0200(4) Uani 1.00 d . . .
C35 C 0.2003(1) 0.3822(1) 0.30359(8) 0.0149(3) Uani 1.00 d . . .
C36 C 0.3568(2) 0.4257(1) 0.12642(8) 0.0154(3) Uani 1.00 d . . .
C37 C 0.4319(2) 0.3415(1) 0.05711(8) 0.0155(3) Uani 1.00 d . . .
C38 C 0.4202(2) 0.4062(2) -0.00728(8) 0.0171(4) Uani 1.00 d . . .
C39 C 0.4872(2) 0.3306(2) -0.07210(8) 0.0186(4) Uani 1.00 d . . .
C40 C 0.5659(2) 0.1927(2) -0.07654(8) 0.0192(4) Uani 1.00 d . . .
C41 C 0.5744(2) 0.1325(1) -0.01121(9) 0.0182(4) Uani 1.00 d . . .
C42 C 0.5095(2) 0.2028(2) 0.05542(8) 0.0170(4) Uani 1.00 d . . .
C43 C 0.6258(2) 0.4220(2) 0.34679(9) 0.0247(4) Uani 1.00 d . . .
C44 C 0.7175(2) 0.4112(2) 0.3948(1) 0.0299(5) Uani 1.00 d . . .
H1 H -0.0570 0.0110 0.2658 0.0270 Uiso 1.00 calc . . .
H2 H 0.1011 -0.2767 0.3189 0.0270 Uiso 1.00 calc . . .
H3 H 0.1691 -0.1925 0.2739 0.0270 Uiso 1.00 calc . . .
H4 H 0.0627 -0.0166 0.3663 0.0270 Uiso 1.00 calc . . .
H5 H -0.0893 -0.0288 0.4755 0.0270 Uiso 1.00 calc . . .
H6 H -0.0743 -0.1650 0.4469 0.0270 Uiso 1.00 calc . . .
H7 H -0.2215 0.0921 0.3966 0.0270 Uiso 1.00 calc . . .
H8 H -0.3158 -0.0246 0.5020 0.0270 Uiso 1.00 calc . . .
H9 H -0.4173 0.0634 0.4462 0.0270 Uiso 1.00 calc . . .
H10 H -0.2823 -0.2185 0.4561 0.0270 Uiso 1.00 calc . . .
H11 H -0.4149 -0.1238 0.4192 0.0270 Uiso 1.00 calc . . .
H12 H -0.1119 -0.2682 0.3559 0.0270 Uiso 1.00 calc . . .
H13 H -0.1856 -0.2812 0.2507 0.0270 Uiso 1.00 calc . . .
H14 H -0.2786 -0.3147 0.3180 0.0270 Uiso 1.00 calc . . .
H15 H -0.4098 -0.1670 0.2328 0.0270 Uiso 1.00 calc . . .
H16 H -0.4687 -0.0902 0.3109 0.0270 Uiso 1.00 calc . . .
H17 H -0.4255 0.0467 0.2186 0.0270 Uiso 1.00 calc . . .
H18 H -0.2678 -0.0552 0.1930 0.0270 Uiso 1.00 calc . . .
H19 H -0.3908 0.0778 0.3308 0.0270 Uiso 1.00 calc . . .
H20 H -0.2821 0.1031 0.2681 0.0270 Uiso 1.00 calc . . .
H21 H 0.1698 -0.1299 0.0138 0.0270 Uiso 1.00 calc . . .
H22 H -0.0008 -0.3102 -0.0861 0.0270 Uiso 1.00 calc . . .
H23 H -0.0869 -0.2775 0.1367 0.0270 Uiso 1.00 calc . . .
H24 H 0.2792 -0.0866 0.3839 0.0270 Uiso 1.00 calc . . .
H25 H 0.3365 -0.2251 0.3358 0.0270 Uiso 1.00 calc . . .
H26 H 0.3580 -0.2170 0.4807 0.0270 Uiso 1.00 calc . . .
H27 H 0.4134 -0.3557 0.4363 0.0270 Uiso 1.00 calc . . .
H28 H 0.4793 -0.2590 0.4164 0.0270 Uiso 1.00 calc . . .
H29 H 0.2725 0.5090 0.2486 0.0270 Uiso 1.00 calc . . .
H30 H 0.4914 0.2743 0.2843 0.0270 Uiso 1.00 calc . . .
H31 H 0.4984 0.4070 0.2462 0.0270 Uiso 1.00 calc . . .
H32 H 0.3600 0.5357 0.3534 0.0270 Uiso 1.00 calc . . .
H33 H 0.2691 0.4460 0.4572 0.0270 Uiso 1.00 calc . . .
H34 H 0.3507 0.3011 0.4142 0.0270 Uiso 1.00 calc . . .
H35 H 0.1098 0.5361 0.3853 0.0270 Uiso 1.00 calc . . .
H36 H 0.0931 0.3665 0.4799 0.0270 Uiso 1.00 calc . . .
H37 H -0.0113 0.4114 0.4238 0.0270 Uiso 1.00 calc . . .
H38 H 0.0906 0.2042 0.3826 0.0270 Uiso 1.00 calc . . .
H39 H 0.2172 0.1615 0.4194 0.0270 Uiso 1.00 calc . . .
H40 H 0.3429 0.1893 0.3180 0.0270 Uiso 1.00 calc . . .
H41 H 0.2708 0.0611 0.2649 0.0270 Uiso 1.00 calc . . .
H42 H 0.3101 0.1428 0.2087 0.0270 Uiso 1.00 calc . . .
H43 H 0.0847 0.1851 0.1974 0.0270 Uiso 1.00 calc . . .
H44 H 0.0216 0.2306 0.2769 0.0270 Uiso 1.00 calc . . .
H45 H -0.0281 0.4182 0.2045 0.0270 Uiso 1.00 calc . . .
H46 H 0.1318 0.3643 0.1703 0.0270 Uiso 1.00 calc . . .
H47 H -0.0191 0.4735 0.3184 0.0270 Uiso 1.00 calc . . .
H48 H 0.0347 0.5488 0.2656 0.0270 Uiso 1.00 calc . . .
H49 H 0.3633 0.5049 -0.0040 0.0270 Uiso 1.00 calc . . .
H50 H 0.6146 0.1398 -0.1207 0.0270 Uiso 1.00 calc . . .
H51 H 0.5203 0.1560 0.0978 0.0270 Uiso 1.00 calc . . .
H52 H 0.5850 0.5118 0.3270 0.0270 Uiso 1.00 calc . . .
H53 H 0.6767 0.3671 0.3053 0.0270 Uiso 1.00 calc . . .
H54 H 0.7559 0.3255 0.4152 0.0270 Uiso 1.00 calc . . .
H55 H 0.6682 0.4755 0.4380 0.0270 Uiso 1.00 calc . . .
H56 H 0.7977 0.4168 0.3683 0.0270 Uiso 1.00 calc . . .

loop_
_atom_site_aniso_label
_atom_site_aniso_U_11
_atom_site_aniso_U_22
_atom_site_aniso_U_33
_atom_site_aniso_U_12
_atom_site_aniso_U_13
_atom_site_aniso_U_23
O1 0.0175(5) 0.0190(5) 0.0123(5) -0.0101(4) -0.0007(4) -0.0015(4)
O2 0.0286(6) 0.0355(7) 0.0168(6) -0.0236(5) -0.0008(5) -0.0020(5)
O3 0.0449(8) 0.0547(8) 0.0208(6) -0.0397(7) -0.0064(6) 0.0072(6)
O4 0.0299(6) 0.0384(7) 0.0141(6) -0.0183(6) -0.0051(5) 0.0001(5)
O5 0.0303(6) 0.0385(7) 0.0241(6) -0.0249(6) -0.0044(5) 0.0050(5)
O6 0.0250(6) 0.0256(6) 0.0258(6) -0.0139(5) -0.0095(5) -0.0017(5)
O7 0.0181(5) 0.0274(6) 0.0197(6) -0.0122(5) -0.0064(4) 0.0033(5)
O8 0.0226(5) 0.0159(5) 0.0103(5) -0.0080(4) -0.0016(4) 0.0004(4)
O9 0.0280(6) 0.0177(5) 0.0178(6) -0.0075(5) -0.0054(5) 0.0024(4)
O10 0.0308(7) 0.0298(7) 0.0226(6) -0.0129(5) -0.0055(5) 0.0099(5)
O11 0.0539(9) 0.0420(8) 0.0126(6) -0.0229(7) -0.0027(6) -0.0005(5)
O12 0.0334(7) 0.0222(6) 0.0279(7) -0.0065(5) -0.0087(6) 0.0025(5)
O13 0.0344(7) 0.0253(6) 0.0283(7) -0.0112(5) 0.0005(6) -0.0088(5)
O14 0.0194(5) 0.0292(6) 0.0212(6) -0.0149(5) -0.0076(5) 0.0034(5)
N1 0.0211(6) 0.0271(7) 0.0159(7) -0.0135(6) -0.0041(5) 0.0032(5)
N2 0.0178(6) 0.0195(6) 0.0235(7) -0.0099(5) -0.0058(5) 0.0017(5)
N3 0.0266(7) 0.0313(8) 0.0143(7) -0.0170(6) -0.0041(6) 0.0042(6)
N4 0.0169(6) 0.0213(7) 0.0255(7) -0.0090(5) -0.0023(6) -0.0028(6)
C1 0.0163(7) 0.0159(7) 0.0115(7) -0.0071(6) -0.0016(5) -0.0023(5)
C2 0.0147(7) 0.0204(7) 0.0146(7) -0.0077(6) -0.0017(6) -0.0007(6)
C3 0.0175(7) 0.0203(7) 0.0160(7) -0.0092(6) -0.0051(6) 0.0017(6)
C4 0.0195(7) 0.0238(8) 0.0139(7) -0.0099(6) -0.0025(6) -0.0015(6)
C5 0.0166(7) 0.0160(7) 0.0151(7) -0.0066(6) -0.0012(6) -0.0016(6)
C6 0.0185(7) 0.0228(8) 0.0154(7) -0.0070(6) -0.0022(6) 0.0000(6)
C7 0.0239(8) 0.0272(8) 0.0185(8) -0.0148(7) 0.0012(6) 0.0001(7)
C8 0.0165(7) 0.0153(7) 0.0154(7) -0.0070(6) -0.0024(6) 0.0012(5)
C9 0.0190(7) 0.0187(7) 0.0199(8) -0.0100(6) -0.0031(6) 0.0004(6)
C10 0.0205(8) 0.0270(8) 0.0273(9) -0.0128(7) -0.0096(7) 0.0035(7)
C11 0.0166(7) 0.0235(8) 0.0183(8) -0.0077(6) -0.0067(6) 0.0035(6)
C12 0.0177(7) 0.0155(7) 0.0153(7) -0.0049(6) -0.0031(6) 0.0016(6)
C13 0.0146(6) 0.0142(6) 0.0134(7) -0.0064(5) -0.0011(5) 0.0000(5)
C14 0.0153(7) 0.0192(7) 0.0152(7) -0.0085(6) -0.0026(6) -0.0001(6)
C15 0.0142(6) 0.0175(7) 0.0142(7) -0.0067(6) -0.0036(6) 0.0000(6)
C16 0.0163(7) 0.0184(7) 0.0172(7) -0.0091(6) -0.0033(6) 0.0015(6)
C17 0.0161(7) 0.0194(7) 0.0146(7) -0.0080(6) -0.0018(6) 0.0018(6)
C18 0.0174(7) 0.0175(7) 0.0166(7) -0.0065(6) -0.0054(6) -0.0003(6)
C19 0.0156(7) 0.0165(7) 0.0191(7) -0.0083(6) -0.0045(6) 0.0003(6)
C20 0.0154(7) 0.0184(7) 0.0160(7) -0.0076(6) -0.0025(6) 0.0005(6)
C21 0.0198(8) 0.0255(8) 0.0233(8) -0.0128(6) -0.0038(6) -0.0013(6)
C22 0.0212(8) 0.0245(8) 0.0287(9) -0.0105(7) -0.0080(7) -0.0038(7)
C23 0.0188(7) 0.0138(6) 0.0108(7) -0.0060(6) -0.0019(5) -0.0012(5)
C24 0.0165(7) 0.0179(7) 0.0153(7) -0.0084(6) -0.0026(6) 0.0011(6)
C25 0.0178(7) 0.0191(7) 0.0171(7) -0.0094(6) -0.0057(6) 0.0006(6)
C26 0.0185(7) 0.0243(8) 0.0134(7) -0.0114(6) -0.0027(6) -0.0013(6)
C27 0.0175(7) 0.0170(7) 0.0135(7) -0.0074(6) -0.0025(6) -0.0012(6)
C28 0.0210(7) 0.0282(8) 0.0152(7) -0.0148(7) -0.0011(6) -0.0003(6)
C29 0.0314(9) 0.0254(8) 0.0175(8) -0.0177(7) -0.0041(7) 0.0017(6)
C30 0.0172(7) 0.0163(7) 0.0168(7) -0.0076(6) -0.0047(6) 0.0013(6)
C31 0.0220(8) 0.0179(7) 0.0201(8) -0.0093(6) -0.0033(6) -0.0028(6)
C32 0.0235(8) 0.0317(9) 0.0243(9) -0.0152(7) -0.0066(7) -0.0054(7)
C33 0.0207(8) 0.0305(9) 0.0212(8) -0.0090(7) -0.0102(6) -0.0012(7)
C34 0.0161(7) 0.0201(7) 0.0198(8) -0.0040(6) -0.0064(6) -0.0015(6)
C35 0.0152(7) 0.0149(7) 0.0129(7) -0.0054(5) -0.0040(5) -0.0001(5)
C36 0.0141(6) 0.0181(7) 0.0156(7) -0.0084(6) -0.0053(6) 0.0033(6)
C37 0.0141(7) 0.0188(7) 0.0145(7) -0.0088(6) -0.0029(5) 0.0014(6)
C38 0.0168(7) 0.0203(7) 0.0158(7) -0.0103(6) -0.0036(6) 0.0020(6)
C39 0.0207(7) 0.0248(8) 0.0142(7) -0.0140(6) -0.0047(6) 0.0040(6)
C40 0.0178(7) 0.0262(8) 0.0152(7) -0.0123(6) -0.0020(6) -0.0021(6)
C41 0.0150(7) 0.0190(7) 0.0217(8) -0.0088(6) -0.0038(6) -0.0013(6)
C42 0.0155(7) 0.0208(7) 0.0173(7) -0.0103(6) -0.0054(6) 0.0030(6)
C43 0.0207(8) 0.0322(9) 0.0236(8) -0.0155(7) -0.0021(6) -0.0018(7)
C44 0.0223(8) 0.0356(10) 0.037(1) -0.0166(7) -0.0099(8) 0.0028(8)

loop_
_atom_type_symbol
_atom_type_description
_atom_type_scat_dispersion_real
_atom_type_scat_dispersion_imag
_atom_type_scat_source
H H 0.000 0.000
;International Tables for Crystallography
(1992, Vol. C, Table 6.1.1.2)
;
C C 0.003 0.002
;International Tables for Crystallography
(1992, Vol. C, Tables 4.2.6.8 and 6.1.1.1)
;
N N 0.006 0.003
;International Tables for Crystallography
(1992, Vol. C, Tables 4.2.6.8 and 6.1.1.1)
;
O O 0.011 0.006
;International Tables for Crystallography
(1992, Vol. C, Tables 4.2.6.8 and 6.1.1.1)
;

loop_
_geom_angle_atom_site_label_1
_geom_angle_atom_site_label_2
_geom_angle_atom_site_label_3
_geom_angle
_geom_angle_site_symmetry_1
_geom_angle_site_symmetry_2
_geom_angle_site_symmetry_3
_geom_angle_publ_flag
C1 O1 C14 117.1(1) . . . yes
C3 O7 C21 115.2(1) . . . yes
C23 O8 C36 118.1(1) . . . yes
C25 O14 C43 114.2(1) . . . yes
O3 N1 O4 124.5(1) . . . yes
O3 N1 C17 117.3(1) . . . yes
O4 N1 C17 118.2(1) . . . yes
O5 N2 O6 124.3(1) . . . yes
O5 N2 C19 118.1(1) . . . yes
O6 N2 C19 117.6(1) . . . yes
O10 N3 O11 124.5(1) . . . yes
O10 N3 C39 117.4(1) . . . yes
O11 N3 C39 118.0(1) . . . yes
O12 N4 O13 123.9(1) . . . yes
O12 N4 C41 117.7(1) . . . yes
O13 N4 C41 118.3(1) . . . yes
O1 C1 C2 109.1(1) . . . yes
O1 C1 C13 108.2(1) . . . yes
C2 C1 C13 115.5(1) . . . yes
C1 C2 C3 109.3(1) . . . yes
O7 C3 C2 112.1(1) . . . yes
O7 C3 C4 106.4(1) . . . yes
C2 C3 C4 110.0(1) . . . yes
C3 C4 C5 114.1(1) . . . yes
C4 C5 C6 109.1(1) . . . yes
C4 C5 C13 113.7(1) . . . yes
C6 C5 C13 103.4(1) . . . yes
C5 C6 C7 104.9(1) . . . yes
C6 C7 C8 107.8(1) . . . yes
C7 C8 C9 112.4(1) . . . yes
C7 C8 C13 104.3(1) . . . yes
C9 C8 C13 115.6(1) . . . yes
C8 C9 C10 113.5(1) . . . yes
C9 C10 C11 110.1(1) . . . yes
C10 C11 C12 111.0(1) . . . yes
C11 C12 C13 116.5(1) . . . yes
C1 C13 C5 107.9(1) . . . yes
C1 C13 C8 116.9(1) . . . yes
C1 C13 C12 109.9(1) . . . yes
C5 C13 C8 102.8(1) . . . yes
C5 C13 C12 108.2(1) . . . yes
C8 C13 C12 110.4(1) . . . yes
O1 C14 O2 125.7(1) . . . yes
O1 C14 C15 111.3(1) . . . yes
O2 C14 C15 122.9(1) . . . yes
C14 C15 C16 118.2(1) . . . yes
C14 C15 C20 121.6(1) . . . yes
C16 C15 C20 120.1(1) . . . yes
C15 C16 C17 118.8(1) . . . yes
N1 C17 C16 118.7(1) . . . yes
N1 C17 C18 118.4(1) . . . yes
C16 C17 C18 122.9(1) . . . yes
C17 C18 C19 116.0(1) . . . yes
N2 C19 C18 118.3(1) . . . yes
N2 C19 C20 117.9(1) . . . yes
C18 C19 C20 123.8(1) . . . yes
C15 C20 C19 118.4(1) . . . yes
O7 C21 C22 107.4(1) . . . yes
O8 C23 C24 105.8(1) . . . yes
O8 C23 C35 110.1(1) . . . yes
C24 C23 C35 115.7(1) . . . yes
C23 C24 C25 110.2(1) . . . yes
O14 C25 C24 112.8(1) . . . yes
O14 C25 C26 106.5(1) . . . yes
C24 C25 C26 109.8(1) . . . yes
C25 C26 C27 113.8(1) . . . yes
C26 C27 C28 109.2(1) . . . yes
C26 C27 C35 113.5(1) . . . yes
C28 C27 C35 103.5(1) . . . yes
C27 C28 C29 104.6(1) . . . yes
C28 C29 C30 107.5(1) . . . yes
C29 C30 C31 113.0(1) . . . yes
C29 C30 C35 104.7(1) . . . yes
C31 C30 C35 115.3(1) . . . yes
C30 C31 C32 112.7(1) . . . yes
C31 C32 C33 110.5(1) . . . yes
C32 C33 C34 111.4(1) . . . yes
C33 C34 C35 115.8(1) . . . yes
C23 C35 C27 108.1(1) . . . yes
C23 C35 C30 116.5(1) . . . yes
C23 C35 C34 109.6(1) . . . yes
C27 C35 C30 102.2(1) . . . yes
C27 C35 C34 108.9(1) . . . yes
C30 C35 C34 111.0(1) . . . yes
O8 C36 O9 125.9(1) . . . yes
O8 C36 C37 111.2(1) . . . yes
O9 C36 C37 122.9(1) . . . yes
C36 C37 C38 117.6(1) . . . yes
C36 C37 C42 122.3(1) . . . yes
C38 C37 C42 120.1(1) . . . yes
C37 C38 C39 118.8(1) . . . yes
N3 C39 C38 118.3(1) . . . yes
N3 C39 C40 118.5(1) . . . yes
C38 C39 C40 123.2(1) . . . yes
C39 C40 C41 116.0(1) . . . yes
N4 C41 C40 118.2(1) . . . yes
N4 C41 C42 118.3(1) . . . yes
C40 C41 C42 123.5(1) . . . yes
C37 C42 C41 118.4(1) . . . yes
O14 C43 C44 108.2(1) . . . yes

loop_
_geom_bond_atom_site_label_1
_geom_bond_atom_site_label_2
_geom_bond_distance
_geom_bond_site_symmetry_1
_geom_bond_site_symmetry_2
_geom_bond_publ_flag
O1 C1 1.467(2) . . yes
O1 C14 1.337(2) . . yes
O2 C14 1.205(2) . . yes
O3 N1 1.229(2) . . yes
O4 N1 1.220(2) . . yes
O5 N2 1.226(2) . . yes
O6 N2 1.231(2) . . yes
O7 C3 1.428(2) . . yes
O7 C21 1.424(2) . . yes
O8 C23 1.472(2) . . yes
O8 C36 1.333(2) . . yes
O9 C36 1.207(2) . . yes
O10 N3 1.224(2) . . yes
O11 N3 1.222(2) . . yes
O12 N4 1.230(2) . . yes
O13 N4 1.223(2) . . yes
O14 C25 1.427(2) . . yes
O14 C43 1.431(2) . . yes
N1 C17 1.473(2) . . yes
N2 C19 1.470(2) . . yes
N3 C39 1.473(2) . . yes
N4 C41 1.476(2) . . yes
C1 C2 1.524(2) . . yes
C1 C13 1.539(2) . . yes
C2 C3 1.528(2) . . yes
C3 C4 1.514(2) . . yes
C4 C5 1.532(2) . . yes
C5 C6 1.538(2) . . yes
C5 C13 1.556(2) . . yes
C6 C7 1.538(2) . . yes
C7 C8 1.553(2) . . yes
C8 C9 1.534(2) . . yes
C8 C13 1.556(2) . . yes
C9 C10 1.525(2) . . yes
C10 C11 1.530(2) . . yes
C11 C12 1.529(2) . . yes
C12 C13 1.546(2) . . yes
C14 C15 1.496(2) . . yes
C15 C16 1.396(2) . . yes
C15 C20 1.391(2) . . yes
C16 C17 1.384(2) . . yes
C17 C18 1.387(2) . . yes
C18 C19 1.382(2) . . yes
C19 C20 1.379(2) . . yes
C21 C22 1.505(2) . . yes
C23 C24 1.514(2) . . yes
C23 C35 1.530(2) . . yes
C24 C25 1.518(2) . . yes
C25 C26 1.518(2) . . yes
C26 C27 1.538(2) . . yes
C27 C28 1.537(2) . . yes
C27 C35 1.560(2) . . yes
C28 C29 1.544(2) . . yes
C29 C30 1.551(2) . . yes
C30 C31 1.535(2) . . yes
C30 C35 1.554(2) . . yes
C31 C32 1.526(2) . . yes
C32 C33 1.521(3) . . yes
C33 C34 1.535(2) . . yes
C34 C35 1.554(2) . . yes
C36 C37 1.494(2) . . yes
C37 C38 1.394(2) . . yes
C37 C42 1.394(2) . . yes
C38 C39 1.381(2) . . yes
C39 C40 1.384(2) . . yes
C40 C41 1.386(2) . . yes
C41 C42 1.383(2) . . yes
C43 C44 1.504(3) . . yes

loop_
_geom_contact_atom_site_label_1
_geom_contact_atom_site_label_2
_geom_contact_distance
_geom_contact_site_symmetry_1
_geom_contact_site_symmetry_2
_geom_contact_publ_flag
O1 O9 3.576(2) . 1_545 ?
O2 C40 3.170(2) . 2_655 ?
O2 N1 3.245(2) . 2_555 ?
O2 O4 3.282(2) . 2_555 ?
O2 O13 3.294(2) . 2_655 ?
O2 O3 3.511(2) . 2_555 ?
O3 C42 3.179(2) . 2_655 ?
O3 C11 3.190(2) . 2_555 ?
O3 C14 3.332(2) . 2_555 ?
O3 O10 3.444(2) . 1_545 ?
O3 C12 3.451(2) . 2_555 ?
O3 C15 3.497(2) . 2_555 ?
O3 O12 3.598(2) . 2_655 ?
O4 O10 3.014(2) . 1_545 ?
O4 C32 3.284(2) . 2_555 ?
O5 N3 3.073(2) . 2_555 ?
O5 C39 3.143(2) . 2_555 ?
O5 O10 3.271(2) . 2_555 ?
O5 O12 3.293(2) . 1_455 ?
O5 O6 3.356(2) . 2_545 ?
O5 C38 3.452(2) . 2_555 ?
O5 C18 3.468(2) . 2_545 ?
O5 O11 3.537(2) . 2_555 ?
O6 N2 2.917(2) . 2_545 ?
O6 C19 2.960(2) . 2_545 ?
O6 C38 3.012(2) . 2_555 ?
O6 C37 3.188(2) . 2_555 ?
O6 O6 3.193(2) . 2_545 ?
O6 C18 3.395(2) . 2_545 ?
O6 C20 3.468(2) . 2_545 ?
O6 O13 3.490(2) . 1_455 ?
O6 C39 3.528(2) . 2_555 ?
O6 C36 3.554(2) . 2_555 ?
O6 O12 3.581(2) . 1_455 ?
O8 O10 3.559(2) . 2_665 ?
O9 N3 2.975(2) . 2_665 ?
O9 O10 3.124(2) . 2_665 ?
O9 C39 3.243(2) . 2_665 ?
O9 C15 3.263(2) . 1_565 ?
O9 C14 3.326(2) . 1_565 ?
O9 O11 3.366(2) . 2_665 ?
O10 N1 2.997(2) . 1_565 ?
O10 C36 3.132(2) . 2_665 ?
O10 C17 3.364(2) . 1_565 ?
O10 C24 3.424(2) . 2_665 ?
O12 C19 3.020(2) . 1_655 ?
O12 N2 3.058(2) . 1_655 ?
O12 C41 3.267(2) . 2_655 ?
O12 C20 3.329(2) . 1_655 ?
O12 C40 3.372(2) . 2_655 ?
O12 N4 3.381(2) . 2_655 ?
O12 O13 3.505(2) . 2_655 ?
O12 C18 3.550(2) . 1_655 ?
O13 C42 3.293(2) . 2_655 ?
O13 C18 3.302(2) . 1_655 ?
O13 C32 3.383(2) . 2_655 ?
O13 C41 3.460(2) . 2_655 ?
O13 C31 3.486(2) . 2_655 ?
O13 N4 3.570(2) . 2_655 ?
O13 C19 3.579(2) . 1_655 ?
O14 C22 3.579(2) . 1_565 ?
N1 C14 3.500(2) . 2_555 ?
N2 N2 3.141(3) . 2_545 ?
N2 C19 3.434(2) . 2_545 ?
N2 C18 3.557(2) . 2_545 ?
N2 C38 3.565(2) . 2_555 ?
N3 C36 3.439(2) . 2_665 ?
N4 N4 3.195(3) . 2_655 ?
N4 C41 3.338(2) . 2_655 ?
N4 C19 3.586(2) . 1_655 ?
C9 C34 3.582(2) . 1_545 ?
C12 C24 3.579(2) . 1_455 ?
C22 C43 3.509(2) . 1_545 ?
C38 C38 3.449(3) . 2_665 ?
